data_7217844
loop_
_publ_author_name
'Mukherjee, Sanjoy'
'Thilagar, Pakkirisamy'

_publ_section_title
;
 Fine-tuning solid-state luminescence in NPIs (1,8-naphthalimides): impact
 of the molecular environment and cumulative interactions.
;
_journal_issue 38
_journal_name_full 'Physical chemistry chemical physics : PCCP'
_journal_page_first 20866
_journal_page_last 20877
_journal_paper_doi 10.1039/c4cp02071e
_journal_volume 16
_journal_year 2014
_chemical_formula_moiety 'C20 H14 Br N O3'
_chemical_formula_sum 'C20 H14 Br N O3'
_chemical_formula_weight 396.23
_chemical_name_systematic
;
 ?
;
_space_group_IT_number 14
_symmetry_cell_setting monoclinic
_symmetry_space_group_name_Hall '-P 2ybc'
_symmetry_space_group_name_H-M 'P 1 21/c 1'
_atom_sites_solution_hydrogens geom
_atom_sites_solution_primary direct
_atom_sites_solution_secondary difmap
_audit_creation_method SHELXL-97
_cell_angle_alpha 90.00
_cell_angle_beta 100.229(13)
_cell_angle_gamma 90.00
_cell_formula_units_Z 4
_cell_length_a 9.008(7)
_cell_length_b 7.848(6)
_cell_length_c 24.086(19)
_cell_measurement_reflns_used 3736
_cell_measurement_temperature 293(2)
_cell_measurement_theta_max 27.25
_cell_measurement_theta_min 1.7
_cell_volume 1676(2)
_computing_cell_refinement 'Bruker SMART'
_computing_data_collection 'Bruker SMART'
_computing_data_reduction 'Bruker SAINT'
_computing_molecular_graphics 'ORTEP-3 for Windows (Farrugia, 1999)'
_computing_publication_material WinGX
_computing_structure_refinement 'SHELXL97 (Sheldrick, 2008)'
_computing_structure_solution 'SHELXS97 (Sheldrick, 2008)'
_diffrn_ambient_temperature 293(2)
_diffrn_measured_fraction_theta_full 0.994
_diffrn_measured_fraction_theta_max 0.994
_diffrn_radiation_monochromator graphite
_diffrn_radiation_source 'fine-focus sealed tube'
_diffrn_radiation_type MoK\a
_diffrn_radiation_wavelength 0.71073
_diffrn_reflns_av_R_equivalents 0.0760
_diffrn_reflns_av_sigmaI/netI 0.0770
_diffrn_reflns_limit_h_max 11
_diffrn_reflns_limit_h_min -11
_diffrn_reflns_limit_k_max 10
_diffrn_reflns_limit_k_min -10
_diffrn_reflns_limit_l_max 30
_diffrn_reflns_limit_l_min -30
_diffrn_reflns_number 14934
_diffrn_reflns_theta_full 27.25
_diffrn_reflns_theta_max 27.25
_diffrn_reflns_theta_min 1.72
_exptl_absorpt_coefficient_mu 2.472
_exptl_absorpt_correction_T_max 0.526
_exptl_absorpt_correction_T_min 0.337
_exptl_absorpt_correction_type empirical
_exptl_absorpt_process_details SADABS
_exptl_crystal_colour yellow
_exptl_crystal_density_diffrn 1.571
_exptl_crystal_density_method 'not measured'
_exptl_crystal_description rectangular
_exptl_crystal_F_000 800
_exptl_crystal_size_max 0.46
_exptl_crystal_size_mid 0.38
_exptl_crystal_size_min 0.26
_refine_diff_density_max 0.484
_refine_diff_density_min -0.706
_refine_diff_density_rms 0.128
_refine_ls_extinction_method none
_refine_ls_goodness_of_fit_ref 0.954
_refine_ls_hydrogen_treatment mixed
_refine_ls_matrix_type full
_refine_ls_number_parameters 238
_refine_ls_number_reflns 3736
_refine_ls_number_restraints 0
_refine_ls_restrained_S_all 0.954
_refine_ls_R_factor_all 0.1291
_refine_ls_R_factor_gt 0.0652
_refine_ls_shift/su_max 0.000
_refine_ls_shift/su_mean 0.000
_refine_ls_structure_factor_coef Fsqd
_refine_ls_weighting_details 'calc w=1/[\s^2^(Fo^2^)+(0.1132P)^2^+0.0000P] where P=(Fo^2^+2Fc^2^)/3'
_refine_ls_weighting_scheme calc
_refine_ls_wR_factor_gt 0.1558
_refine_ls_wR_factor_ref 0.1889
_reflns_number_gt 2094
_reflns_number_total 3736
_reflns_threshold_expression >2\s(I)
_cod_data_source_file c4cp02071e2.cif
_cod_data_source_block 3
_cod_depositor_comments 'Adding full bibliography for 7217843--7217845.cif.'
_cod_original_sg_symbol_H-M 'P 21/c'
_cod_database_code 7217844

loop_
_symmetry_equiv_pos_as_xyz
'x, y, z'
'-x, y+1/2, -z+1/2'
'-x, -y, -z'
'x, -y-1/2, z-1/2'

loop_
_atom_site_label
_atom_site_type_symbol
_atom_site_fract_x
_atom_site_fract_y
_atom_site_fract_z
_atom_site_U_iso_or_equiv
_atom_site_adp_type
_atom_site_occupancy
_atom_site_symmetry_multiplicity
_atom_site_calc_flag
_atom_site_refinement_flags
O2 O 0.3058(4) 0.0866(4) 0.10452(16) 0.0623(9) Uani 1 1 d .
C9 C 0.5621(5) 0.3101(5) -0.03840(16) 0.0424(10) Uani 1 1 d .
C11 C 0.7012(6) 0.1064(5) 0.10511(19) 0.0459(10) Uani 1 1 d .
C8 C 0.4254(5) 0.2023(5) 0.03293(17) 0.0426(10) Uani 1 1 d .
C12 C 0.4233(6) 0.1170(5) 0.0879(2) 0.0487(11) Uani 1 1 d .
C10 C 0.5619(5) 0.2335(5) 0.01521(16) 0.0387(9) Uani 1 1 d .
C2 C 0.8325(5) 0.2196(6) 0.03165(19) 0.0502(11) Uani 1 1 d .
H2 H 0.917(5) 0.1934(18) 0.0533(14) 0.060 Uiso 1 1 calc R
O1 O 0.8152(4) 0.0689(4) 0.13666(15) 0.0634(10) Uani 1 1 d .
C5 C 0.4230(6) 0.3567(6) -0.0716(2) 0.0501(11) Uani 1 1 d .
H5 H 0.4212(6) 0.408(3) -0.105(2) 0.060 Uiso 1 1 calc R
C1 C 0.6997(5) 0.1884(5) 0.04946(17) 0.0428(10) Uani 1 1 d .
C6 C 0.2912(6) 0.3238(6) -0.0533(2) 0.0559(12) Uani 1 1 d .
H6 H 0.205(6) 0.3513(19) -0.0746(14) 0.067 Uiso 1 1 calc R
C13 C 0.5619(7) -0.0106(7) 0.1749(2) 0.0662(15) Uani 1 1 d .
H13A H 0.641(3) -0.082(3) 0.1821(4) 0.079 Uiso 1 1 calc R
H13B H 0.477(4) -0.072(3) 0.1732(2) 0.079 Uiso 1 1 calc R
C7 C 0.2914(6) 0.2460(5) -0.0005(2) 0.0528(11) Uani 1 1 d .
H7 H 0.198(5) 0.2238(14) 0.0119(8) 0.063 Uiso 1 1 calc R
C3 C 0.8338(6) 0.2935(7) -0.02127(18) 0.0550(12) Uani 1 1 d .
H3 H 0.917(6) 0.3100(14) -0.0323(8) 0.066 Uiso 1 1 calc R
N1 N 0.5607(5) 0.0745(4) 0.11984(16) 0.0479(9) Uani 1 1 d .
C4 C 0.7024(6) 0.3391(6) -0.05516(18) 0.0486(11) Uani 1 1 d .
C14 C 0.5720(9) 0.1180(9) 0.2223(2) 0.087(2) Uani 1 1 d .
H14A H 0.574(6) 0.055(3) 0.2600(17) 0.130 Uiso 1 1 calc R
H14B H 0.480(5) 0.198(6) 0.2148(12) 0.130 Uiso 1 1 calc R
H14C H 0.669(5) 0.189(5) 0.2245(14) 0.130 Uiso 1 1 calc R
O3 O 0.6932(4) 0.4153(5) -0.10704(13) 0.0614(9) Uani 1 1 d .
C20 C 0.8753(6) 0.2640(6) -0.14954(17) 0.0480(11) Uani 1 1 d .
H20 H 0.835(2) 0.162(6) -0.1407(5) 0.058 Uiso 1 1 calc R
C15 C 0.8191(6) 0.4141(6) -0.13345(18) 0.0499(11) Uani 1 1 d .
C19 C 0.9930(5) 0.2670(6) -0.17912(17) 0.0459(10) Uani 1 1 d .
H19 H 1.031(2) 0.171(6) -0.1898(6) 0.055 Uiso 1 1 calc R
C17 C 0.9924(6) 0.5750(6) -0.1756(2) 0.0534(11) Uani 1 1 d .
H17 H 1.034(2) 0.684(6) -0.1848(5) 0.064 Uiso 1 1 calc R
C16 C 0.8749(6) 0.5698(6) -0.14627(19) 0.0536(12) Uani 1 1 d .
H16 H 0.837(3) 0.660(6) -0.1363(7) 0.064 Uiso 1 1 calc R
C18 C 1.0497(6) 0.4241(5) -0.19175(17) 0.0460(10) Uani 1 1 d .
Br1 Br 1.21441(7) 0.42851(8) -0.23095(2) 0.0695(3) Uani 1 1 d .

loop_
_atom_site_aniso_label
_atom_site_aniso_U_11
_atom_site_aniso_U_22
_atom_site_aniso_U_33
_atom_site_aniso_U_23
_atom_site_aniso_U_13
_atom_site_aniso_U_12
O2 0.055(2) 0.060(2) 0.078(2) 0.0077(16) 0.0271(18) -0.0031(17)
C9 0.047(3) 0.044(2) 0.035(2) -0.0107(16) 0.0027(18) 0.0020(19)
C11 0.051(3) 0.037(2) 0.049(2) -0.0012(18) 0.009(2) 0.0018(19)
C8 0.044(3) 0.035(2) 0.048(2) -0.0087(17) 0.0054(19) -0.0015(17)
C12 0.052(3) 0.038(2) 0.058(3) -0.0076(19) 0.015(2) -0.0024(19)
C10 0.047(2) 0.0286(18) 0.040(2) -0.0095(16) 0.0074(18) -0.0009(16)
C2 0.039(2) 0.065(3) 0.044(2) 0.000(2) 0.0010(19) 0.005(2)
O1 0.060(2) 0.067(2) 0.058(2) 0.0161(16) -0.0026(18) 0.0048(18)
C5 0.055(3) 0.051(2) 0.042(2) -0.0076(19) 0.000(2) 0.004(2)
C1 0.046(3) 0.038(2) 0.043(2) -0.0055(17) 0.0037(19) 0.0026(18)
C6 0.044(3) 0.068(3) 0.052(3) -0.008(2) -0.002(2) 0.006(2)
C13 0.071(4) 0.064(3) 0.063(3) 0.025(3) 0.011(3) -0.003(3)
C7 0.047(3) 0.051(3) 0.060(3) -0.012(2) 0.008(2) 0.000(2)
C3 0.041(3) 0.078(3) 0.047(3) -0.002(2) 0.012(2) 0.002(2)
N1 0.053(2) 0.0422(19) 0.049(2) 0.0036(15) 0.0118(18) -0.0003(17)
C4 0.056(3) 0.053(3) 0.036(2) -0.0043(19) 0.006(2) 0.001(2)
C14 0.098(5) 0.110(5) 0.054(3) 0.001(3) 0.020(3) -0.019(4)
O3 0.051(2) 0.091(3) 0.0443(17) 0.0138(16) 0.0140(15) 0.0127(18)
C20 0.060(3) 0.043(2) 0.041(2) 0.0041(18) 0.008(2) -0.007(2)
C15 0.048(3) 0.068(3) 0.033(2) 0.000(2) 0.0062(19) 0.003(2)
C19 0.053(3) 0.043(2) 0.040(2) -0.0012(18) 0.0071(19) 0.002(2)
C17 0.059(3) 0.047(2) 0.054(3) 0.003(2) 0.010(2) -0.003(2)
C16 0.067(3) 0.047(2) 0.048(2) -0.006(2) 0.012(2) 0.005(2)
C18 0.050(3) 0.051(2) 0.037(2) 0.0049(18) 0.0077(19) -0.003(2)
Br1 0.0658(4) 0.0744(4) 0.0750(4) 0.0215(2) 0.0305(3) 0.0075(3)

loop_
_atom_type_symbol
_atom_type_description
_atom_type_scat_dispersion_real
_atom_type_scat_dispersion_imag
_atom_type_scat_source
C C 0.0033 0.0016 'International Tables Vol C Tables 4.2.6.8 and 6.1.1.4'
H H 0.0000 0.0000 'International Tables Vol C Tables 4.2.6.8 and 6.1.1.4'
N N 0.0061 0.0033 'International Tables Vol C Tables 4.2.6.8 and 6.1.1.4'
O O 0.0106 0.0060 'International Tables Vol C Tables 4.2.6.8 and 6.1.1.4'
Br Br -0.2901 2.4595 'International Tables Vol C Tables 4.2.6.8 and 6.1.1.4'

loop_
_geom_angle_atom_site_label_1
_geom_angle_atom_site_label_2
_geom_angle_atom_site_label_3
_geom_angle
C5 C9 C4 123.1(4)
C5 C9 C10 118.6(4)
C4 C9 C10 118.2(4)
O1 C11 N1 120.5(4)
O1 C11 C1 123.2(5)
N1 C11 C1 116.3(4)
C7 C8 C10 120.6(4)
C7 C8 C12 119.1(4)
C10 C8 C12 120.3(4)
O2 C12 N1 121.1(5)
O2 C12 C8 121.9(4)
N1 C12 C8 117.0(4)
C8 C10 C1 120.7(4)
C8 C10 C9 119.7(4)
C1 C10 C9 119.6(4)
C1 C2 C3 120.7(4)
C1 C2 H2 119.7
C3 C2 H2 119.7
C6 C5 C9 120.3(5)
C6 C5 H5 119.8
C9 C5 H5 119.8
C2 C1 C10 120.2(4)
C2 C1 C11 119.6(4)
C10 C1 C11 120.2(4)
C5 C6 C7 120.8(5)
C5 C6 H6 119.6
C7 C6 H6 119.6
N1 C13 C14 111.4(4)
N1 C13 H13A 109.4
C14 C13 H13A 109.4
N1 C13 H13B 109.4
C14 C13 H13B 109.4
H13A C13 H13B 108.0
C8 C7 C6 119.9(5)
C8 C7 H7 120.1
C6 C7 H7 120.1
C4 C3 C2 120.5(5)
C4 C3 H3 119.8
C2 C3 H3 119.8
C12 N1 C11 125.5(4)
C12 N1 C13 118.1(4)
C11 N1 C13 116.4(4)
C3 C4 O3 124.4(5)
C3 C4 C9 120.9(4)
O3 C4 C9 114.7(4)
C13 C14 H14A 109.5
C13 C14 H14B 109.5
H14A C14 H14B 109.5
C13 C14 H14C 109.5
H14A C14 H14C 109.5
H14B C14 H14C 109.5
C4 O3 C15 119.3(4)
C15 C20 C19 119.4(4)
C15 C20 H20 120.3
C19 C20 H20 120.3
C20 C15 C16 122.3(5)
C20 C15 O3 120.5(4)
C16 C15 O3 117.0(4)
C20 C19 C18 118.3(4)
C20 C19 H19 120.8
C18 C19 H19 120.8
C16 C17 C18 118.8(5)
C16 C17 H17 120.6
C18 C17 H17 120.6
C17 C16 C15 119.1(5)
C17 C16 H16 120.5
C15 C16 H16 120.5
C17 C18 C19 122.1(5)
C17 C18 Br1 119.4(3)
C19 C18 Br1 118.4(3)

loop_
_geom_bond_atom_site_label_1
_geom_bond_atom_site_label_2
_geom_bond_distance
O2 C12 1.219(6)
C9 C5 1.410(6)
C9 C4 1.412(7)
C9 C10 1.424(6)
C11 O1 1.201(6)
C11 N1 1.397(6)
C11 C1 1.485(6)
C8 C7 1.370(6)
C8 C10 1.393(6)
C8 C12 1.488(7)
C12 N1 1.377(6)
C10 C1 1.408(6)
C2 C1 1.363(7)
C2 C3 1.403(7)
C2 H2 0.8693
C5 C6 1.362(7)
C5 H5 0.8984
C6 C7 1.410(7)
C6 H6 0.8770
C13 N1 1.484(6)
C13 C14 1.514(9)
C13 H13A 0.8988
C13 H13B 0.8988
C7 H7 0.9561
C3 C4 1.361(7)
C3 H3 0.8501
C4 O3 1.375(6)
C14 H14A 1.0310
C14 H14B 1.0310
C14 H14C 1.0310
O3 C15 1.395(6)
C20 C15 1.365(7)
C20 C19 1.379(7)
C20 H20 0.9174
C15 C16 1.377(7)
C19 C18 1.389(6)
C19 H19 0.8843
C17 C16 1.374(7)
C17 C18 1.375(6)
C17 H17 0.9745
C16 H16 0.8407
C18 Br1 1.895(5)
